data_4003687
loop_
_publ_author_name
'Deswal, Swati'
'Singh, Sachin Kumar'
'Pandey, Richa'
'Nasa, Parveen'
'Kabra, Dinesh'
'Praveenkumar, Balu'
'Ogale, Satishchandra'
'Boomishankar, Ramamoorthy'

_publ_section_title
;
 Neutral 1D Perovskite-Type ABX3 Ferroelectrics with High Mechanical
 Energy Harvesting Performance
;
_journal_name_full 'Chemistry of Materials'
_journal_paper_doi 10.1021/acs.chemmater.0c02179
_journal_year 2020
_chemical_formula_sum 'C5 H14 Cd Cl3 N O'
_chemical_formula_weight 322.92
_space_group_crystal_system orthorhombic
_space_group_IT_number 33
_space_group_name_Hall 'P 2c -2n'
_space_group_name_H-M_alt 'P n a 21'
_atom_sites_solution_hydrogens mixed
_audit_creation_method SHELXL-2014/7
_cell_angle_alpha 90
_cell_angle_beta 90
_cell_angle_gamma 90
_cell_formula_units_Z 4
_cell_length_a 16.790(2)
_cell_length_b 8.0795(11)
_cell_length_c 7.7649(11)
_cell_measurement_reflns_used 9950
_cell_measurement_temperature 100(2)
_cell_measurement_theta_max 28.38
_cell_measurement_theta_min 2.43
_cell_volume 1053.3(2)
_computing_cell_refinement 'Bruker SAINT'
_computing_data_collection 'Bruker APEX2'
_computing_data_reduction 'Bruker SAINT'
_computing_molecular_graphics 'Bruker SHELXTL'
_computing_publication_material 'Bruker SHELXTL'
_computing_structure_refinement 'SHELXL-2014 (Sheldrick 2014)'
_computing_structure_solution 'SHELXS-97 (Sheldrick 2008)'
_diffrn_ambient_temperature 100(2)
_diffrn_measured_fraction_theta_full 1.000
_diffrn_measured_fraction_theta_max 1.000
_diffrn_measurement_device_type 'Bruker APEX-II CCD'
_diffrn_measurement_method '\f and \w scans'
_diffrn_radiation_type MoK\a
_diffrn_radiation_wavelength 0.71073
_diffrn_reflns_av_R_equivalents 0.0480
_diffrn_reflns_av_unetI/netI 0.0221
_diffrn_reflns_Laue_measured_fraction_full 1.000
_diffrn_reflns_Laue_measured_fraction_max 1.000
_diffrn_reflns_limit_h_max 22
_diffrn_reflns_limit_h_min -22
_diffrn_reflns_limit_k_max 10
_diffrn_reflns_limit_k_min -10
_diffrn_reflns_limit_l_max 10
_diffrn_reflns_limit_l_min -10
_diffrn_reflns_number 29158
_diffrn_reflns_point_group_measured_fraction_full 1.000
_diffrn_reflns_point_group_measured_fraction_max 0.999
_diffrn_reflns_theta_full 25.242
_diffrn_reflns_theta_max 28.392
_diffrn_reflns_theta_min 2.426
_exptl_absorpt_coefficient_mu 2.784
_exptl_absorpt_correction_T_max 0.7457
_exptl_absorpt_correction_T_min 0.5399
_exptl_absorpt_correction_type multi-scan
_exptl_absorpt_process_details SADABS
_exptl_crystal_colour colourless
_exptl_crystal_density_diffrn 2.036
_exptl_crystal_description block
_exptl_crystal_F_000 632
_exptl_crystal_size_max 0.04
_exptl_crystal_size_mid 0.03
_exptl_crystal_size_min 0.02
_refine_diff_density_max 0.223
_refine_diff_density_min -0.539
_refine_diff_density_rms 0.066
_refine_ls_abs_structure_details
;
 Flack x determined using 1193 quotients [(I+)-(I-)]/[(I+)+(I-)]
 (Parsons, Flack and Wagner, Acta Cryst. B69 (2013) 249-259).
;
_refine_ls_abs_structure_Flack -0.015(12)
_refine_ls_extinction_method none
_refine_ls_goodness_of_fit_ref 1.082
_refine_ls_hydrogen_treatment mixed
_refine_ls_matrix_type full
_refine_ls_number_parameters 107
_refine_ls_number_reflns 2633
_refine_ls_number_restraints 1
_refine_ls_restrained_S_all 1.082
_refine_ls_R_factor_all 0.0126
_refine_ls_R_factor_gt 0.0124
_refine_ls_shift/su_max 0.001
_refine_ls_shift/su_mean 0.000
_refine_ls_structure_factor_coef Fsqd
_refine_ls_weighting_details 'w=1/[\s^2^(Fo^2^)+(0.0089P)^2^+0.1082P] where P=(Fo^2^+2Fc^2^)/3'
_refine_ls_weighting_scheme calc
_refine_ls_wR_factor_gt 0.0299
_refine_ls_wR_factor_ref 0.0299
_reflns_Friedel_coverage 0.863
_reflns_Friedel_fraction_full 1.000
_reflns_Friedel_fraction_max 0.998
_reflns_number_gt 2613
_reflns_number_total 2633
_reflns_threshold_expression 'I > 2\s(I)'
_cod_data_source_file cm0c02179_si_002.cif
_cod_data_source_block Compound1_100K
_cod_original_cell_volume 1053.3(3)
_cod_database_code 4003687
_shelx_shelxl_version_number 2014/7
_shelx_space_group_comment
;
The symmetry employed for this shelxl refinement is uniquely defined
by the following loop, which should always be used as a source of
symmetry information in preference to the above space-group names.
They are only intended as comments.
;

loop_
_space_group_symop_operation_xyz
'x, y, z'
'-x, -y, z+1/2'
'x+1/2, -y+1/2, z'
'-x+1/2, y+1/2, z+1/2'

loop_
_atom_site_label
_atom_site_type_symbol
_atom_site_fract_x
_atom_site_fract_y
_atom_site_fract_z
_atom_site_U_iso_or_equiv
_atom_site_adp_type
_atom_site_occupancy
_atom_site_site_symmetry_order
_atom_site_calc_flag
_atom_site_refinement_flags_posn
_atom_site_refinement_flags_adp
_atom_site_refinement_flags_occupancy
_atom_site_disorder_assembly
_atom_site_disorder_group
Cd1 Cd 0.50983(2) 0.51549(2) 0.39709(5) 0.00805(5) Uani 1 1 d . . . . .
Cl2 Cl 0.40285(3) 0.58916(7) 0.63419(7) 0.00960(11) Uani 1 1 d . . . . .
Cl1 Cl 0.57539(3) 0.34639(7) 0.65041(8) 0.00971(11) Uani 1 1 d . . . . .
Cl3 Cl 0.60064(3) 0.76364(7) 0.45551(7) 0.01132(11) Uani 1 1 d . . . . .
O1 O 0.43675(10) 0.2733(2) 0.3317(2) 0.0105(3) Uani 1 1 d . . . . .
N1 N 0.31848(12) 0.0516(3) 0.5170(2) 0.0086(4) Uani 1 1 d . . . . .
C5 C 0.45471(13) 0.1049(3) 0.3755(3) 0.0104(5) Uani 1 1 d . . . . .
H5A H 0.5125 0.0941 0.3981 0.012 Uiso 1 1 calc R U . . .
H5B H 0.4412 0.0322 0.2772 0.012 Uiso 1 1 calc R U . . .
C1 C 0.29155(17) -0.0334(3) 0.3565(3) 0.0179(6) Uani 1 1 d . . . . .
H1A H 0.3168 -0.1425 0.3489 0.027 Uiso 1 1 calc R U . . .
H1B H 0.3066 0.0331 0.2562 0.027 Uiso 1 1 calc R U . . .
H1C H 0.2335 -0.0467 0.3592 0.027 Uiso 1 1 calc R U . . .
C4 C 0.40889(14) 0.0499(3) 0.5325(3) 0.0095(5) Uani 1 1 d . . . . .
H4A H 0.4241 0.1221 0.6301 0.011 Uiso 1 1 calc R U . . .
H4B H 0.4258 -0.0641 0.5617 0.011 Uiso 1 1 calc R U . . .
C3 C 0.28626(14) 0.2250(3) 0.5212(3) 0.0149(5) Uani 1 1 d . . . . .
H3A H 0.3039 0.2848 0.4183 0.022 Uiso 1 1 calc R U . . .
H3B H 0.3059 0.2818 0.6243 0.022 Uiso 1 1 calc R U . . .
H3C H 0.2279 0.2215 0.5237 0.022 Uiso 1 1 calc R U . . .
C2 C 0.28466(16) -0.0382(3) 0.6693(3) 0.0136(5) Uani 1 1 d . . . . .
H2A H 0.2264 -0.0325 0.6657 0.020 Uiso 1 1 calc R U . . .
H2B H 0.3039 0.0135 0.7756 0.020 Uiso 1 1 calc R U . . .
H2C H 0.3016 -0.1542 0.6662 0.020 Uiso 1 1 calc R U . . .
H1 H 0.430(2) 0.280(4) 0.224(4) 0.031(10) Uiso 1 1 d . . . . .

loop_
_atom_site_aniso_label
_atom_site_aniso_U_11
_atom_site_aniso_U_22
_atom_site_aniso_U_33
_atom_site_aniso_U_23
_atom_site_aniso_U_13
_atom_site_aniso_U_12
Cd1 0.00904(8) 0.00841(8) 0.00672(7) -0.00006(10) -0.00033(12) -0.00071(5)
Cl2 0.0091(2) 0.0108(3) 0.0089(2) 0.0008(2) 0.0002(2) 0.0011(2)
Cl1 0.0092(2) 0.0113(2) 0.0085(2) 0.0003(2) 0.0001(2) 0.0019(2)
Cl3 0.0139(3) 0.0116(3) 0.0085(2) 0.00022(19) 0.0010(2) -0.0036(2)
O1 0.0135(9) 0.0095(8) 0.0085(7) 0.0015(6) -0.0005(7) -0.0018(7)
N1 0.0084(10) 0.0088(9) 0.0087(9) 0.0004(8) 0.0012(8) 0.0000(8)
C5 0.0106(11) 0.0085(10) 0.0119(12) 0.0004(9) 0.0025(9) 0.0007(8)
C1 0.0122(13) 0.0273(15) 0.0142(14) -0.0099(10) -0.0023(9) -0.0017(10)
C4 0.0073(11) 0.0095(11) 0.0118(11) 0.0016(9) -0.0004(9) -0.0001(9)
C3 0.0108(12) 0.0118(11) 0.0220(12) 0.0042(9) 0.0033(10) 0.0041(9)
C2 0.0135(13) 0.0136(12) 0.0137(12) 0.0054(9) 0.0050(10) -0.0019(9)

loop_
_atom_type_symbol
_atom_type_description
_atom_type_scat_dispersion_real
_atom_type_scat_dispersion_imag
_atom_type_scat_source
C C 0.0033 0.0016 'International Tables Vol C Tables 4.2.6.8 and 6.1.1.4'
H H 0.0000 0.0000 'International Tables Vol C Tables 4.2.6.8 and 6.1.1.4'
Cd Cd -0.8075 1.2024 'International Tables Vol C Tables 4.2.6.8 and 6.1.1.4'
Cl Cl 0.1484 0.1585 'International Tables Vol C Tables 4.2.6.8 and 6.1.1.4'
N N 0.0061 0.0033 'International Tables Vol C Tables 4.2.6.8 and 6.1.1.4'
O O 0.0106 0.0060 'International Tables Vol C Tables 4.2.6.8 and 6.1.1.4'

loop_
_geom_angle_atom_site_label_1
_geom_angle_atom_site_label_2
_geom_angle_atom_site_label_3
_geom_angle
_geom_angle_site_symmetry_1
_geom_angle_site_symmetry_3
_geom_angle_publ_flag
O1 Cd1 Cl3 174.49(4) . . ?
O1 Cd1 Cl1 87.02(5) . . ?
Cl3 Cd1 Cl1 91.43(2) . . ?
O1 Cd1 Cl1 84.99(5) . 2_664 ?
Cl3 Cd1 Cl1 96.91(2) . 2_664 ?
Cl1 Cd1 Cl1 170.923(8) . 2_664 ?
O1 Cd1 Cl2 89.04(4) . . ?
Cl3 Cd1 Cl2 96.03(2) . . ?
Cl1 Cd1 Cl2 83.14(2) . . ?
Cl1 Cd1 Cl2 92.40(2) 2_664 . ?
O1 Cd1 Cl2 81.82(4) . 2_664 ?
Cl3 Cd1 Cl2 93.26(2) . 2_664 ?
Cl1 Cd1 Cl2 100.27(2) . 2_664 ?
Cl1 Cd1 Cl2 82.87(2) 2_664 2_664 ?
Cl2 Cd1 Cl2 170.028(14) . 2_664 ?
Cd1 Cl2 Cd1 95.10(2) . 2_665 ?
Cd1 Cl1 Cd1 95.51(2) . 2_665 ?
C5 O1 Cd1 128.66(14) . . ?
C5 O1 H1 109(2) . . ?
Cd1 O1 H1 103(2) . . ?
C1 N1 C2 108.73(19) . . ?
C1 N1 C3 109.8(2) . . ?
C2 N1 C3 107.33(18) . . ?
C1 N1 C4 111.31(19) . . ?
C2 N1 C4 108.12(18) . . ?
C3 N1 C4 111.46(19) . . ?
O1 C5 C4 111.34(19) . . ?
O1 C5 H5A 109.4 . . ?
C4 C5 H5A 109.4 . . ?
O1 C5 H5B 109.4 . . ?
C4 C5 H5B 109.4 . . ?
H5A C5 H5B 108.0 . . ?
N1 C1 H1A 109.5 . . ?
N1 C1 H1B 109.5 . . ?
H1A C1 H1B 109.5 . . ?
N1 C1 H1C 109.5 . . ?
H1A C1 H1C 109.5 . . ?
H1B C1 H1C 109.5 . . ?
C5 C4 N1 116.24(19) . . ?
C5 C4 H4A 108.2 . . ?
N1 C4 H4A 108.2 . . ?
C5 C4 H4B 108.2 . . ?
N1 C4 H4B 108.2 . . ?
H4A C4 H4B 107.4 . . ?
N1 C3 H3A 109.5 . . ?
N1 C3 H3B 109.5 . . ?
H3A C3 H3B 109.5 . . ?
N1 C3 H3C 109.5 . . ?
H3A C3 H3C 109.5 . . ?
H3B C3 H3C 109.5 . . ?
N1 C2 H2A 109.5 . . ?
N1 C2 H2B 109.5 . . ?
H2A C2 H2B 109.5 . . ?
N1 C2 H2C 109.5 . . ?
H2A C2 H2C 109.5 . . ?
H2B C2 H2C 109.5 . . ?

loop_
_geom_bond_atom_site_label_1
_geom_bond_atom_site_label_2
_geom_bond_distance
_geom_bond_site_symmetry_2
_geom_bond_publ_flag
Cd1 O1 2.3646(17) . ?
Cd1 Cl3 2.5593(6) . ?
Cd1 Cl1 2.6358(7) . ?
Cd1 Cl1 2.6385(7) 2_664 ?
Cd1 Cl2 2.6400(7) . ?
Cd1 Cl2 2.6518(7) 2_664 ?
Cl2 Cd1 2.6518(7) 2_665 ?
Cl1 Cd1 2.6385(7) 2_665 ?
O1 C5 1.435(3) . ?
O1 H1 0.85(3) . ?
N1 C1 1.493(3) . ?
N1 C2 1.499(3) . ?
N1 C3 1.502(3) . ?
N1 C4 1.523(3) . ?
C5 C4 1.508(3) . ?
C5 H5A 0.9900 . ?
C5 H5B 0.9900 . ?
C1 H1A 0.9800 . ?
C1 H1B 0.9800 . ?
C1 H1C 0.9800 . ?
C4 H4A 0.9900 . ?
C4 H4B 0.9900 . ?
C3 H3A 0.9800 . ?
C3 H3B 0.9800 . ?
C3 H3C 0.9800 . ?
C2 H2A 0.9800 . ?
C2 H2B 0.9800 . ?
C2 H2C 0.9800 . ?
